data_2225964
loop_
_publ_author_name
'Viljoen, Johannes A.'
'Visser, Hendrik G.'
'Roodt, Andreas'

_publ_section_title
;
 Tetrakis(8-quinolinolato-\k^2^<i>N</i>,<i>O</i>)hafnium(IV)
 dimethylformamide solvate monohydrate
;
_journal_coeditor_code RK2202
_journal_issue 5
_journal_name_full 'Acta Crystallographica Section E'
_journal_page_first m603
_journal_page_last m604
_journal_paper_doi 10.1107/S1600536810014960
_journal_volume 66
_journal_year 2010
_chemical_formula_iupac '[Hf (C9 H6 N O)], C3 H7 N O, H2 O'
_chemical_formula_moiety 'C36 H24 Hf N4 O4, C3 H7 N O, H2 O'
_chemical_formula_sum 'C39 H33 Hf N5 O6'
_chemical_formula_weight 846.19
_chemical_name_systematic
;
Tetrakis(8-quinolinolato-\k^2^<i>N</i>,<i>O</i>)hafnium(IV)
dimethylformamide solvate monohydrate
;
_space_group_IT_number 2
_symmetry_cell_setting triclinic
_symmetry_space_group_name_Hall '-P 1'
_symmetry_space_group_name_H-M 'P -1'
_atom_sites_solution_hydrogens geom
_atom_sites_solution_primary direct
_atom_sites_solution_secondary difmap
_audit_creation_method 'WinGX routine CIF_UPDATE'
_cell_angle_alpha 91.817(4)
_cell_angle_beta 103.333(5)
_cell_angle_gamma 99.190(5)
_cell_formula_units_Z 2
_cell_length_a 11.360(5)
_cell_length_b 12.245(4)
_cell_length_c 12.504(5)
_cell_measurement_reflns_used 9880
_cell_measurement_temperature 100(2)
_cell_measurement_theta_max 28.31
_cell_measurement_theta_min 2.19
_cell_volume 1666.5(11)
_computing_cell_refinement '<i>SAINT-Plus</i> (Bruker, 2004)'
_computing_data_collection '<i>APEX2</i> (Bruker, 2005)'
_computing_data_reduction '<i>SAINT-Plus</i> (Bruker, 2004)'
_computing_molecular_graphics '<i>DIAMOND</i> (Brandenburg & Putz, 2005)'
_computing_publication_material '<i>WinGX</i> (Farrugia, 1999)'
_computing_structure_refinement '<i>SHELXL97</i> (Sheldrick, 2008)'
_computing_structure_solution '<i>SIR92</i> (Altomare <i>et al.</i>,  1999)'
_diffrn_ambient_temperature 100(2)
_diffrn_measured_fraction_theta_full 0.996
_diffrn_measured_fraction_theta_max 0.996
_diffrn_measurement_device_type 'Bruker X8 APEXII 4K Kappa CCD'
_diffrn_measurement_method '\w and \f scans'
_diffrn_radiation_monochromator graphite
_diffrn_radiation_source 'fine-focus sealed tube'
_diffrn_radiation_type MoK\a
_diffrn_radiation_wavelength 0.71069
_diffrn_reflns_av_R_equivalents 0.0369
_diffrn_reflns_limit_h_max 14
_diffrn_reflns_limit_h_min -14
_diffrn_reflns_limit_k_max 15
_diffrn_reflns_limit_k_min -15
_diffrn_reflns_limit_l_max 15
_diffrn_reflns_limit_l_min -15
_diffrn_reflns_number 28187
_diffrn_reflns_theta_full 27
_diffrn_reflns_theta_max 27
_diffrn_reflns_theta_min 1.87
_exptl_absorpt_coefficient_mu 3.188
_exptl_absorpt_correction_T_max 0.349
_exptl_absorpt_correction_T_min 0.262
_exptl_absorpt_correction_type multi-scan
_exptl_absorpt_process_details '(<i>SADABS</i>; Bruker, 2004)'
_exptl_crystal_colour orange
_exptl_crystal_density_diffrn 1.686
_exptl_crystal_density_method 'not measured'
_exptl_crystal_description cuboid
_exptl_crystal_F_000 844
_exptl_crystal_size_max 0.44
_exptl_crystal_size_mid 0.36
_exptl_crystal_size_min 0.33
_refine_diff_density_max 1.345
_refine_diff_density_min -0.977
_refine_ls_extinction_method none
_refine_ls_goodness_of_fit_ref 1.077
_refine_ls_hydrogen_treatment mixed
_refine_ls_matrix_type full
_refine_ls_number_parameters 471
_refine_ls_number_reflns 7242
_refine_ls_number_restraints 3
_refine_ls_restrained_S_all 1.079
_refine_ls_R_factor_all 0.0233
_refine_ls_R_factor_gt 0.0216
_refine_ls_shift/su_max 0.004
_refine_ls_shift/su_mean 0
_refine_ls_structure_factor_coef Fsqd
_refine_ls_weighting_details 'calc w=1/[\s^2^(Fo^2^)+(0.0127P)^2^+2.7005P] where P=(Fo^2^+2Fc^2^)/3'
_refine_ls_weighting_scheme calc
_refine_ls_wR_factor_ref 0.053
_reflns_number_gt 6906
_reflns_number_total 7242
_reflns_threshold_expression >2\s(I)
_cod_data_source_file rk2202.cif
_cod_data_source_block I
_cod_depositor_comments
;
The following automatic conversions were performed:
'_symmetry_cell_setting' value 'Triclinic' changed to 'triclinic'
according to '/home/saulius/struct/CIF-dictionaries/cif_core.dic'
dictionary named 'cif_core.dic' version 2.4.1 from 2010-06-29.

Automatic conversion script
Id: cif_fix_enum 1527 2010-12-29 10:47:43Z saulius 
;
_cod_database_code 2225964
_cod_database_fobs_code 2225964

loop_
_symmetry_equiv_pos_as_xyz
'x, y, z'
'-x, -y, -z'

loop_
_atom_site_type_symbol
_atom_site_label
_atom_site_fract_x
_atom_site_fract_y
_atom_site_fract_z
_atom_site_U_iso_or_equiv
_atom_site_adp_type
_atom_site_calc_flag
_atom_site_refinement_flags
_atom_site_occupancy
_atom_site_disorder_assembly
_atom_site_disorder_group
C C11 0.1792(2) 0.1576(2) 0.0254(2) 0.0168(5) Uani d . 1 . .
H H11 0.1959 0.2364 0.0321 0.02 Uiso calc R 1 . .
C C12 0.1362(2) 0.1030(2) -0.0806(2) 0.0190(6) Uani d . 1 . .
H H12 0.1268 0.1446 -0.144 0.023 Uiso calc R 1 . .
C C003 -0.2444(4) 0.5958(4) 0.1882(4) 0.0517(10) Uani d . 1 . .
H H00A -0.2626 0.5958 0.1077 0.078 Uiso calc R 1 . .
H H00B -0.2424 0.6705 0.22 0.078 Uiso calc R 1 . .
H H00C -0.3083 0.5436 0.2099 0.078 Uiso calc R 1 . .
C C13 0.1081(2) -0.0100(2) -0.0917(2) 0.0200(6) Uani d . 1 . .
H H13 0.0773 -0.0474 -0.1629 0.024 Uiso calc R 1 . .
C C004 -0.0657(4) 0.5254(4) 0.1614(4) 0.0596(13) Uani d . 1 . .
H H004 -0.1022 0.519 0.0845 0.071 Uiso calc R 1 . .
C C14 0.1252(2) -0.0713(2) 0.0029(2) 0.0174(5) Uani d . 1 . .
C C15 0.0986(3) -0.1884(2) 0.0019(2) 0.0224(6) Uani d . 1 . .
H H15 0.0668 -0.2318 -0.066 0.027 Uiso calc R 1 . .
C C005 -0.0741(4) 0.5701(4) 0.3460(4) 0.0541(11) Uani d . 1 . .
H H00D 0.0134 0.6017 0.3612 0.081 Uiso calc R 1 . .
H H00E -0.084 0.4958 0.3734 0.081 Uiso calc R 1 . .
H H00F -0.1164 0.6177 0.3831 0.081 Uiso calc R 1 . .
C C16 0.1189(3) -0.2386(2) 0.0991(2) 0.0226(6) Uani d . 1 . .
H H16 0.1026 -0.3173 0.0977 0.027 Uiso calc R 1 . .
C C17 0.1634(3) -0.1762(2) 0.2018(2) 0.0185(6) Uani d . 1 . .
H H17 0.1763 -0.2135 0.2679 0.022 Uiso calc R 1 . .
C C18 0.1883(2) -0.0617(2) 0.2071(2) 0.0153(5) Uani d . 1 . .
C C19 0.1703(2) -0.0094(2) 0.1058(2) 0.0156(5) Uani d . 1 . .
C C21 0.4753(3) 0.0155(2) 0.2458(2) 0.0218(6) Uani d . 1 . .
H H21 0.4464 -0.033 0.2955 0.026 Uiso calc R 1 . .
C C22 0.5586(3) -0.0176(3) 0.1892(3) 0.0274(7) Uani d . 1 . .
H H22 0.5848 -0.0872 0.2003 0.033 Uiso calc R 1 . .
C C23 0.6015(3) 0.0514(3) 0.1181(3) 0.0295(7) Uani d . 1 . .
H H23 0.6561 0.029 0.0777 0.035 Uiso calc R 1 . .
C C24 0.5653(3) 0.1558(3) 0.1042(2) 0.0236(6) Uani d . 1 . .
C C25 0.6040(3) 0.2345(3) 0.0332(3) 0.0325(7) Uani d . 1 . .
H H25 0.6604 0.2194 -0.0085 0.039 Uiso calc R 1 . .
C C26 0.5602(3) 0.3317(3) 0.0250(3) 0.0315(7) Uani d . 1 . .
H H26 0.5867 0.3838 -0.0229 0.038 Uiso calc R 1 . .
C C27 0.4761(3) 0.3576(2) 0.0858(2) 0.0238(6) Uani d . 1 . .
H H27 0.447 0.4262 0.078 0.029 Uiso calc R 1 . .
C C28 0.4361(3) 0.2839(2) 0.1560(2) 0.0181(5) Uani d . 1 . .
C C29 0.4814(2) 0.1817(2) 0.1647(2) 0.0170(5) Uani d . 1 . .
C C31 0.2530(3) 0.4285(2) 0.4055(2) 0.0191(6) Uani d . 1 . .
H H31 0.1904 0.4287 0.3404 0.023 Uiso calc R 1 . .
C C32 0.2814(3) 0.5200(2) 0.4831(2) 0.0235(6) Uani d . 1 . .
H H32 0.2385 0.5807 0.4699 0.028 Uiso calc R 1 . .
C C33 0.3708(3) 0.5216(2) 0.5774(2) 0.0239(6) Uani d . 1 . .
H H33 0.3904 0.5834 0.6301 0.029 Uiso calc R 1 . .
C C34 0.4339(3) 0.4311(2) 0.5966(2) 0.0194(6) Uani d . 1 . .
C C35 0.5283(3) 0.4232(3) 0.6904(2) 0.0248(6) Uani d . 1 . .
H H35 0.5517 0.4806 0.7479 0.03 Uiso calc R 1 . .
C C36 0.5858(3) 0.3330(3) 0.6985(2) 0.0243(6) Uani d . 1 . .
H H36 0.6484 0.3284 0.7625 0.029 Uiso calc R 1 . .
C C37 0.5549(3) 0.2463(2) 0.6142(2) 0.0209(6) Uani d . 1 . .
H H37 0.5979 0.1854 0.621 0.025 Uiso calc R 1 . .
C C38 0.4622(3) 0.2505(2) 0.5219(2) 0.0175(5) Uani d . 1 . .
C C39 0.4008(2) 0.3433(2) 0.5136(2) 0.0165(5) Uani d . 1 . .
C C41 0.2162(3) 0.0956(2) 0.5456(2) 0.0206(6) Uani d . 1 . .
H H41 0.2943 0.0731 0.5603 0.025 Uiso calc R 1 . .
C C42 0.1450(3) 0.0799(2) 0.6242(2) 0.0243(6) Uani d . 1 . .
H H42 0.1755 0.0477 0.6909 0.029 Uiso calc R 1 . .
C C43 0.0329(3) 0.1109(2) 0.6045(2) 0.0258(7) Uani d . 1 . .
H H43 -0.0152 0.1002 0.6574 0.031 Uiso calc R 1 . .
C C44 -0.0125(3) 0.1594(2) 0.5050(2) 0.0218(6) Uani d . 1 . .
C C45 -0.1292(3) 0.1914(3) 0.4740(3) 0.0270(7) Uani d . 1 . .
H H45 -0.1836 0.1824 0.5217 0.032 Uiso calc R 1 . .
C C46 -0.1630(3) 0.2353(3) 0.3746(3) 0.0278(7) Uani d . 1 . .
H H46 -0.2413 0.2569 0.3543 0.033 Uiso calc R 1 . .
C C47 -0.0846(3) 0.2494(3) 0.3008(2) 0.0242(6) Uani d . 1 . .
H H47 -0.1105 0.2815 0.233 0.029 Uiso calc R 1 . .
C C48 0.0284(3) 0.2172(2) 0.3266(2) 0.0186(6) Uani d . 1 . .
C C49 0.0651(3) 0.1725(2) 0.4312(2) 0.0178(6) Uani d . 1 . .
N N1 0.1973(2) 0.10354(19) 0.11572(18) 0.0150(4) Uani d . 1 . .
N N2 0.4355(2) 0.11053(19) 0.23296(18) 0.0166(5) Uani d . 1 . .
N N002 -0.1265(3) 0.5625(2) 0.2283(2) 0.0347(7) Uani d . 1 . .
N N3 0.3101(2) 0.34199(18) 0.41944(18) 0.0164(5) Uani d . 1 . .
N N4 0.1772(2) 0.14071(18) 0.45181(18) 0.0167(5) Uani d . 1 . .
O O01 0.2193(2) 0.4529(2) 0.0961(2) 0.0365(6) Uani d D 1 . .
O O1 0.22623(17) 0.00277(15) 0.29999(14) 0.0167(4) Uani d . 1 . .
O O2 0.35700(17) 0.30047(15) 0.21652(15) 0.0168(4) Uani d . 1 . .
O O3 0.42709(17) 0.17339(15) 0.43809(15) 0.0165(4) Uani d . 1 . .
O O4 0.10612(17) 0.22174(16) 0.26121(15) 0.0183(4) Uani d . 1 . .
O O001 0.0360(4) 0.4985(4) 0.1927(3) 0.0962(16) Uani d . 1 . .
Hf Hf1 0.279295(10) 0.175184(9) 0.304673(8) 0.01335(4) Uani d . 1 . .
H H01 0.156(3) 0.456(4) 0.134(3) 0.064(14) Uiso d D 1 . .
H H02 0.258(3) 0.408(3) 0.139(3) 0.051(12) Uiso d D 1 . .

loop_
_atom_site_aniso_label
_atom_site_aniso_U_11
_atom_site_aniso_U_22
_atom_site_aniso_U_33
_atom_site_aniso_U_12
_atom_site_aniso_U_13
_atom_site_aniso_U_23
C11 0.0141(13) 0.0219(14) 0.0158(13) 0.0036(11) 0.0059(10) 0.0026(10)
C12 0.0137(13) 0.0332(16) 0.0117(12) 0.0064(12) 0.0044(10) 0.0029(11)
C003 0.039(2) 0.063(3) 0.054(3) 0.006(2) 0.0148(19) 0.014(2)
C13 0.0150(13) 0.0314(16) 0.0142(13) 0.0044(12) 0.0052(11) -0.0033(11)
C004 0.064(3) 0.084(3) 0.053(3) 0.040(3) 0.035(2) 0.044(2)
C14 0.0120(13) 0.0235(14) 0.0181(13) 0.0030(11) 0.0068(10) -0.0029(11)
C15 0.0194(14) 0.0269(15) 0.0211(14) 0.0049(12) 0.0059(12) -0.0080(12)
C005 0.046(2) 0.053(3) 0.055(3) -0.001(2) 0.003(2) -0.008(2)
C16 0.0210(15) 0.0206(14) 0.0271(15) 0.0046(12) 0.0077(12) -0.0043(12)
C17 0.0170(14) 0.0190(13) 0.0208(14) 0.0055(11) 0.0056(11) 0.0019(11)
C18 0.0105(12) 0.0210(13) 0.0153(13) 0.0030(10) 0.0052(10) -0.0009(10)
C19 0.0118(12) 0.0214(14) 0.0155(13) 0.0047(10) 0.0057(10) -0.0003(10)
C21 0.0197(14) 0.0223(14) 0.0237(15) 0.0062(12) 0.0035(12) 0.0053(11)
C22 0.0237(16) 0.0292(16) 0.0326(17) 0.0144(13) 0.0061(13) 0.0054(13)
C23 0.0209(16) 0.0361(18) 0.0368(18) 0.0118(14) 0.0130(14) 0.0028(14)
C24 0.0177(14) 0.0298(16) 0.0254(15) 0.0053(12) 0.0085(12) 0.0033(12)
C25 0.0298(18) 0.0410(19) 0.0353(18) 0.0098(15) 0.0220(15) 0.0086(15)
C26 0.0352(18) 0.0341(18) 0.0325(17) 0.0056(15) 0.0215(15) 0.0121(14)
C27 0.0284(16) 0.0206(14) 0.0256(15) 0.0036(12) 0.0125(13) 0.0065(12)
C28 0.0166(14) 0.0195(13) 0.0182(13) 0.0013(11) 0.0055(11) 0.0006(10)
C29 0.0118(13) 0.0223(14) 0.0157(13) 0.0014(11) 0.0017(10) 0.0013(10)
C31 0.0225(15) 0.0202(14) 0.0166(13) 0.0048(11) 0.0076(11) 0.0036(10)
C32 0.0275(16) 0.0186(14) 0.0275(15) 0.0046(12) 0.0120(13) 0.0023(12)
C33 0.0254(16) 0.0222(14) 0.0256(15) 0.0002(12) 0.0121(13) -0.0040(12)
C34 0.0216(14) 0.0198(14) 0.0165(13) -0.0014(11) 0.0074(11) 0.0001(10)
C35 0.0260(16) 0.0267(15) 0.0176(14) -0.0047(12) 0.0042(12) -0.0048(11)
C36 0.0214(15) 0.0298(16) 0.0167(14) -0.0015(12) -0.0019(11) 0.0032(12)
C37 0.0207(14) 0.0206(14) 0.0190(14) 0.0011(11) 0.0009(11) 0.0056(11)
C38 0.0185(14) 0.0185(13) 0.0136(12) -0.0029(11) 0.0041(11) 0.0027(10)
C39 0.0174(13) 0.0165(13) 0.0159(13) -0.0004(11) 0.0065(11) 0.0032(10)
C41 0.0269(15) 0.0181(13) 0.0147(13) -0.0023(11) 0.0053(11) 0.0010(10)
C42 0.0353(17) 0.0221(14) 0.0144(13) -0.0045(13) 0.0100(12) 0.0012(11)
C43 0.0343(18) 0.0232(15) 0.0203(14) -0.0067(13) 0.0159(13) -0.0021(11)
C44 0.0264(16) 0.0199(14) 0.0182(14) -0.0044(12) 0.0101(12) -0.0062(11)
C45 0.0235(16) 0.0314(17) 0.0278(16) -0.0012(13) 0.0150(13) -0.0083(13)
C46 0.0198(15) 0.0352(17) 0.0291(16) 0.0041(13) 0.0092(13) -0.0109(13)
C47 0.0218(15) 0.0308(16) 0.0201(14) 0.0050(12) 0.0054(12) -0.0058(12)
C48 0.0192(14) 0.0210(14) 0.0149(13) 0.0001(11) 0.0059(11) -0.0056(10)
C49 0.0204(14) 0.0158(13) 0.0167(13) -0.0026(11) 0.0079(11) -0.0044(10)
N1 0.0119(11) 0.0209(12) 0.0130(11) 0.0027(9) 0.0045(9) 0.0007(9)
N2 0.0144(11) 0.0199(12) 0.0149(11) 0.0026(9) 0.0023(9) 0.0020(9)
N002 0.0285(15) 0.0356(16) 0.0429(17) 0.0020(12) 0.0160(13) 0.0101(13)
N3 0.0181(12) 0.0182(11) 0.0130(11) 0.0002(9) 0.0055(9) 0.0028(9)
N4 0.0211(12) 0.0148(11) 0.0132(11) -0.0023(9) 0.0057(9) -0.0019(8)
O01 0.0390(14) 0.0417(14) 0.0333(13) 0.0178(12) 0.0091(11) 0.0111(11)
O1 0.0196(10) 0.0176(9) 0.0118(9) -0.0007(8) 0.0048(8) -0.0003(7)
O2 0.0193(10) 0.0171(9) 0.0156(9) 0.0026(8) 0.0075(8) 0.0022(7)
O3 0.0189(10) 0.0145(9) 0.0149(9) 0.0030(7) 0.0014(8) 0.0012(7)
O4 0.0190(10) 0.0244(10) 0.0129(9) 0.0049(8) 0.0059(8) 0.0012(7)
O001 0.085(3) 0.167(4) 0.085(3) 0.093(3) 0.060(2) 0.089(3)
Hf1 0.01496(6) 0.01537(6) 0.00978(6) 0.00116(4) 0.00402(4) 0.00116(4)

loop_
_atom_type_symbol
_atom_type_description
_atom_type_scat_dispersion_real
_atom_type_scat_dispersion_imag
_atom_type_scat_source
C C 0.0033 0.0016 'International Tables Vol C Tables 4.2.6.8 and 6.1.1.4'
H H 0 0 'International Tables Vol C Tables 4.2.6.8 and 6.1.1.4'
N N 0.0061 0.0033 'International Tables Vol C Tables 4.2.6.8 and 6.1.1.4'
O O 0.0106 0.006 'International Tables Vol C Tables 4.2.6.8 and 6.1.1.4'
Hf Hf -0.583 6.1852 'International Tables Vol C Tables 4.2.6.8 and 6.1.1.4'

loop_
_geom_angle_atom_site_label_1
_geom_angle_atom_site_label_2
_geom_angle_atom_site_label_3
_geom_angle_site_symmetry_1
_geom_angle_site_symmetry_3
_geom_angle
_geom_angle_publ_flag
N1 C11 C12 . . 122.5(3) ?
N1 C11 H11 . . 118.7 ?
C12 C11 H11 . . 118.7 ?
C13 C12 C11 . . 119.6(3) ?
C13 C12 H12 . . 120.2 ?
C11 C12 H12 . . 120.2 ?
N002 C003 H00A . . 109.5 ?
N002 C003 H00B . . 109.5 ?
H00A C003 H00B . . 109.5 ?
N002 C003 H00C . . 109.5 ?
H00A C003 H00C . . 109.5 ?
H00B C003 H00C . . 109.5 ?
C12 C13 C14 . . 119.8(3) ?
C12 C13 H13 . . 120.1 ?
C14 C13 H13 . . 120.1 ?
O001 C004 N002 . . 123.7(4) ?
O001 C004 H004 . . 118.2 ?
N002 C004 H004 . . 118.2 ?
C13 C14 C19 . . 116.6(3) ?
C13 C14 C15 . . 124.9(3) ?
C19 C14 C15 . . 118.5(3) ?
C16 C15 C14 . . 119.7(3) ?
C16 C15 H15 . . 120.2 ?
C14 C15 H15 . . 120.2 ?
N002 C005 H00D . . 109.5 ?
N002 C005 H00E . . 109.5 ?
H00D C005 H00E . . 109.5 ?
N002 C005 H00F . . 109.5 ?
H00D C005 H00F . . 109.5 ?
H00E C005 H00F . . 109.5 ?
C15 C16 C17 . . 121.6(3) ?
C15 C16 H16 . . 119.2 ?
C17 C16 H16 . . 119.2 ?
C18 C17 C16 . . 120.8(3) ?
C18 C17 H17 . . 119.6 ?
C16 C17 H17 . . 119.6 ?
O1 C18 C17 . . 124.5(2) ?
O1 C18 C19 . . 117.8(2) ?
C17 C18 C19 . . 117.7(2) ?
N1 C19 C14 . . 123.0(2) ?
N1 C19 C18 . . 115.2(2) ?
C14 C19 C18 . . 121.8(2) ?
N2 C21 C22 . . 123.0(3) ?
N2 C21 H21 . . 118.5 ?
C22 C21 H21 . . 118.5 ?
C23 C22 C21 . . 119.1(3) ?
C23 C22 H22 . . 120.4 ?
C21 C22 H22 . . 120.4 ?
C22 C23 C24 . . 120.2(3) ?
C22 C23 H23 . . 119.9 ?
C24 C23 H23 . . 119.9 ?
C23 C24 C29 . . 116.5(3) ?
C23 C24 C25 . . 125.3(3) ?
C29 C24 C25 . . 118.2(3) ?
C26 C25 C24 . . 119.8(3) ?
C26 C25 H25 . . 120.1 ?
C24 C25 H25 . . 120.1 ?
C25 C26 C27 . . 121.9(3) ?
C25 C26 H26 . . 119 ?
C27 C26 H26 . . 119 ?
C28 C27 C26 . . 120.4(3) ?
C28 C27 H27 . . 119.8 ?
C26 C27 H27 . . 119.8 ?
O2 C28 C27 . . 124.9(3) ?
O2 C28 C29 . . 117.1(2) ?
C27 C28 C29 . . 118.0(3) ?
N2 C29 C24 . . 123.0(3) ?
N2 C29 C28 . . 115.3(2) ?
C24 C29 C28 . . 121.7(3) ?
N3 C31 C32 . . 122.6(3) ?
N3 C31 H31 . . 118.7 ?
C32 C31 H31 . . 118.7 ?
C33 C32 C31 . . 119.8(3) ?
C33 C32 H32 . . 120.1 ?
C31 C32 H32 . . 120.1 ?
C32 C33 C34 . . 119.8(3) ?
C32 C33 H33 . . 120.1 ?
C34 C33 H33 . . 120.1 ?
C33 C34 C35 . . 125.2(3) ?
C33 C34 C39 . . 116.6(3) ?
C35 C34 C39 . . 118.2(3) ?
C36 C35 C34 . . 120.0(3) ?
C36 C35 H35 . . 120 ?
C34 C35 H35 . . 120 ?
C35 C36 C37 . . 121.8(3) ?
C35 C36 H36 . . 119.1 ?
C37 C36 H36 . . 119.1 ?
C38 C37 C36 . . 119.8(3) ?
C38 C37 H37 . . 120.1 ?
C36 C37 H37 . . 120.1 ?
O3 C38 C37 . . 124.2(3) ?
O3 C38 C39 . . 117.1(2) ?
C37 C38 C39 . . 118.7(3) ?
N3 C39 C34 . . 123.2(2) ?
N3 C39 C38 . . 115.4(2) ?
C34 C39 C38 . . 121.4(3) ?
N4 C41 C42 . . 121.9(3) ?
N4 C41 H41 . . 119.1 ?
C42 C41 H41 . . 119.1 ?
C43 C42 C41 . . 119.9(3) ?
C43 C42 H42 . . 120 ?
C41 C42 H42 . . 120 ?
C42 C43 C44 . . 120.1(3) ?
C42 C43 H43 . . 120 ?
C44 C43 H43 . . 120 ?
C45 C44 C49 . . 118.6(3) ?
C45 C44 C43 . . 125.1(3) ?
C49 C44 C43 . . 116.2(3) ?
C46 C45 C44 . . 119.4(3) ?
C46 C45 H45 . . 120.3 ?
C44 C45 H45 . . 120.3 ?
C45 C46 C47 . . 122.0(3) ?
C45 C46 H46 . . 119 ?
C47 C46 H46 . . 119 ?
C48 C47 C46 . . 120.5(3) ?
C48 C47 H47 . . 119.7 ?
C46 C47 H47 . . 119.7 ?
O4 C48 C47 . . 125.3(3) ?
O4 C48 C49 . . 116.9(2) ?
C47 C48 C49 . . 117.8(3) ?
N4 C49 C44 . . 123.1(3) ?
N4 C49 C48 . . 115.2(2) ?
C44 C49 C48 . . 121.6(3) ?
C11 N1 C19 . . 118.5(2) ?
C11 N1 Hf1 . . 129.25(18) ?
C19 N1 Hf1 . . 112.21(16) ?
C21 N2 C29 . . 118.2(2) ?
C21 N2 Hf1 . . 128.67(19) ?
C29 N2 Hf1 . . 113.03(17) ?
C004 N002 C003 . . 122.1(4) ?
C004 N002 C005 . . 119.1(3) ?
C003 N002 C005 . . 118.8(3) ?
C31 N3 C39 . . 117.9(2) ?
C31 N3 Hf1 . . 129.96(19) ?
C39 N3 Hf1 . . 112.11(17) ?
C41 N4 C49 . . 118.8(2) ?
C41 N4 Hf1 . . 128.39(19) ?
C49 N4 Hf1 . . 112.80(17) ?
H01 O01 H02 . . 97(2) ?
C18 O1 Hf1 . . 123.31(16) ?
C28 O2 Hf1 . . 122.97(17) ?
C38 O3 Hf1 . . 123.71(17) ?
C48 O4 Hf1 . . 124.29(17) ?
O3 Hf1 O4 . . 142.37(7) ?
O3 Hf1 O1 . . 91.75(7) ?
O4 Hf1 O1 . . 99.61(8) ?
O3 Hf1 O2 . . 100.40(8) ?
O4 Hf1 O2 . . 92.65(8) ?
O1 Hf1 O2 . . 141.60(7) ?
O3 Hf1 N3 . . 71.30(8) ?
O4 Hf1 N3 . . 78.35(8) ?
O1 Hf1 N3 . . 142.80(7) ?
O2 Hf1 N3 . . 75.26(8) ?
O3 Hf1 N2 . . 73.34(8) ?
O4 Hf1 N2 . . 144.02(7) ?
O1 Hf1 N2 . . 78.33(8) ?
O2 Hf1 N2 . . 70.75(8) ?
N3 Hf1 N2 . . 124.52(8) ?
O3 Hf1 N4 . . 78.49(8) ?
O4 Hf1 N4 . . 70.70(8) ?
O1 Hf1 N4 . . 73.72(7) ?
O2 Hf1 N4 . . 144.28(7) ?
N3 Hf1 N4 . . 70.60(8) ?
N2 Hf1 N4 . . 139.28(8) ?
O3 Hf1 N1 . . 141.74(7) ?
O4 Hf1 N1 . . 75.47(7) ?
O1 Hf1 N1 . . 70.91(7) ?
O2 Hf1 N1 . . 77.35(8) ?
N3 Hf1 N1 . . 140.80(8) ?
N2 Hf1 N1 . . 69.91(8) ?
N4 Hf1 N1 . . 125.15(8) ?

loop_
_geom_bond_atom_site_label_1
_geom_bond_atom_site_label_2
_geom_bond_site_symmetry_2
_geom_bond_distance
_geom_bond_publ_flag
C11 N1 . 1.319(3) ?
C11 C12 . 1.409(4) ?
C11 H11 . 0.95 ?
C12 C13 . 1.365(4) ?
C12 H12 . 0.95 ?
C003 N002 . 1.445(5) ?
C003 H00A . 0.98 ?
C003 H00B . 0.98 ?
C003 H00C . 0.98 ?
C13 C14 . 1.414(4) ?
C13 H13 . 0.95 ?
C004 O001 . 1.232(5) ?
C004 N002 . 1.314(5) ?
C004 H004 . 0.95 ?
C14 C19 . 1.415(4) ?
C14 C15 . 1.416(4) ?
C15 C16 . 1.369(4) ?
C15 H15 . 0.95 ?
C005 N002 . 1.449(5) ?
C005 H00D . 0.98 ?
C005 H00E . 0.98 ?
C005 H00F . 0.98 ?
C16 C17 . 1.415(4) ?
C16 H16 . 0.95 ?
C17 C18 . 1.381(4) ?
C17 H17 . 0.95 ?
C18 O1 . 1.327(3) ?
C18 C19 . 1.425(4) ?
C19 N1 . 1.363(4) ?
C21 N2 . 1.316(4) ?
C21 C22 . 1.406(4) ?
C21 H21 . 0.95 ?
C22 C23 . 1.363(4) ?
C22 H22 . 0.95 ?
C23 C24 . 1.408(4) ?
C23 H23 . 0.95 ?
C24 C29 . 1.413(4) ?
C24 C25 . 1.417(4) ?
C25 C26 . 1.360(5) ?
C25 H25 . 0.95 ?
C26 C27 . 1.417(4) ?
C26 H26 . 0.95 ?
C27 C28 . 1.376(4) ?
C27 H27 . 0.95 ?
C28 O2 . 1.336(3) ?
C28 C29 . 1.425(4) ?
C29 N2 . 1.366(3) ?
C31 N3 . 1.324(4) ?
C31 C32 . 1.404(4) ?
C31 H31 . 0.95 ?
C32 C33 . 1.365(4) ?
C32 H32 . 0.95 ?
C33 C34 . 1.411(4) ?
C33 H33 . 0.95 ?
C34 C35 . 1.413(4) ?
C34 C39 . 1.412(4) ?
C35 C36 . 1.365(4) ?
C35 H35 . 0.95 ?
C36 C37 . 1.415(4) ?
C36 H36 . 0.95 ?
C37 C38 . 1.380(4) ?
C37 H37 . 0.95 ?
C38 O3 . 1.332(3) ?
C38 C39 . 1.420(4) ?
C39 N3 . 1.372(4) ?
C41 N4 . 1.326(4) ?
C41 C42 . 1.408(4) ?
C41 H41 . 0.95 ?
C42 C43 . 1.358(5) ?
C42 H42 . 0.95 ?
C43 C44 . 1.419(4) ?
C43 H43 . 0.95 ?
C44 C45 . 1.414(4) ?
C44 C49 . 1.413(4) ?
C45 C46 . 1.367(5) ?
C45 H45 . 0.95 ?
C46 C47 . 1.419(4) ?
C46 H46 . 0.95 ?
C47 C48 . 1.373(4) ?
C47 H47 . 0.95 ?
C48 O4 . 1.331(3) ?
C48 C49 . 1.432(4) ?
C49 N4 . 1.361(4) ?
N1 Hf1 . 2.411(2) ?
N2 Hf1 . 2.391(2) ?
N3 Hf1 . 2.389(2) ?
N4 Hf1 . 2.405(2) ?
O01 H01 . 0.95(2) ?
O01 H02 . 0.89(2) ?
O1 Hf1 . 2.096(2) ?
O2 Hf1 . 2.1145(19) ?
O3 Hf1 . 2.0796(19) ?
O4 Hf1 . 2.092(2) ?

loop_
_geom_hbond_atom_site_label_D
_geom_hbond_atom_site_label_H
_geom_hbond_atom_site_label_A
_geom_hbond_site_symmetry_A
_geom_hbond_distance_DH
_geom_hbond_distance_HA
_geom_hbond_distance_DA
_geom_hbond_angle_DHA
O01 H02 O2 . 0.89(2) 1.99(2) 2.867(3) 171(3)
O01 H01 O001 . 0.95(2) 1.83(2) 2.757(4) 164(4)
C31 H31 O001 . 0.95 2.51 3.418(4) 160
C004 H004 O01 2_565 0.95 2.41 3.331(5) 163.6

loop_
_geom_torsion_atom_site_label_1
_geom_torsion_atom_site_label_2
_geom_torsion_atom_site_label_3
_geom_torsion_atom_site_label_4
_geom_torsion_site_symmetry_1
_geom_torsion_site_symmetry_2
_geom_torsion_site_symmetry_3
_geom_torsion_site_symmetry_4
_geom_torsion
_geom_torsion_publ_flag
N1 C11 C12 C13 . . . . 2.0(4) ?
C11 C12 C13 C14 . . . . -1.5(4) ?
C12 C13 C14 C19 . . . . 0.6(4) ?
C12 C13 C14 C15 . . . . 179.5(3) ?
C13 C14 C15 C16 . . . . -180.0(3) ?
C19 C14 C15 C16 . . . . -1.1(4) ?
C14 C15 C16 C17 . . . . 1.5(4) ?
C15 C16 C17 C18 . . . . -0.2(4) ?
C16 C17 C18 O1 . . . . 177.6(2) ?
C16 C17 C18 C19 . . . . -1.5(4) ?
C13 C14 C19 N1 . . . . -0.2(4) ?
C15 C14 C19 N1 . . . . -179.2(2) ?
C13 C14 C19 C18 . . . . 178.4(2) ?
C15 C14 C19 C18 . . . . -0.6(4) ?
O1 C18 C19 N1 . . . . 1.4(3) ?
C17 C18 C19 N1 . . . . -179.5(2) ?
O1 C18 C19 C14 . . . . -177.3(2) ?
C17 C18 C19 C14 . . . . 1.8(4) ?
N2 C21 C22 C23 . . . . 0.4(5) ?
C21 C22 C23 C24 . . . . 1.8(5) ?
C22 C23 C24 C29 . . . . -1.7(5) ?
C22 C23 C24 C25 . . . . 179.8(3) ?
C23 C24 C25 C26 . . . . 178.5(3) ?
C29 C24 C25 C26 . . . . 0.0(5) ?
C24 C25 C26 C27 . . . . 0.1(5) ?
C25 C26 C27 C28 . . . . 0.2(5) ?
C26 C27 C28 O2 . . . . -179.8(3) ?
C26 C27 C28 C29 . . . . -0.4(4) ?
C23 C24 C29 N2 . . . . -0.5(4) ?
C25 C24 C29 N2 . . . . 178.1(3) ?
C23 C24 C29 C28 . . . . -178.8(3) ?
C25 C24 C29 C28 . . . . -0.2(4) ?
O2 C28 C29 N2 . . . . 1.5(4) ?
C27 C28 C29 N2 . . . . -178.0(3) ?
O2 C28 C29 C24 . . . . 179.9(3) ?
C27 C28 C29 C24 . . . . 0.4(4) ?
N3 C31 C32 C33 . . . . -0.2(4) ?
C31 C32 C33 C34 . . . . -0.1(4) ?
C32 C33 C34 C35 . . . . 179.7(3) ?
C32 C33 C34 C39 . . . . 1.0(4) ?
C33 C34 C35 C36 . . . . -177.8(3) ?
C39 C34 C35 C36 . . . . 0.8(4) ?
C34 C35 C36 C37 . . . . 0.8(5) ?
C35 C36 C37 C38 . . . . -1.6(4) ?
C36 C37 C38 O3 . . . . 179.6(3) ?
C36 C37 C38 C39 . . . . 0.7(4) ?
C33 C34 C39 N3 . . . . -1.6(4) ?
C35 C34 C39 N3 . . . . 179.6(2) ?
C33 C34 C39 C38 . . . . 177.1(2) ?
C35 C34 C39 C38 . . . . -1.7(4) ?
O3 C38 C39 N3 . . . . 0.8(3) ?
C37 C38 C39 N3 . . . . 179.7(2) ?
O3 C38 C39 C34 . . . . -178.0(2) ?
C37 C38 C39 C34 . . . . 0.9(4) ?
N4 C41 C42 C43 . . . . 0.3(4) ?
C41 C42 C43 C44 . . . . -0.2(4) ?
C42 C43 C44 C45 . . . . 177.8(3) ?
C42 C43 C44 C49 . . . . -0.2(4) ?
C49 C44 C45 C46 . . . . -0.8(4) ?
C43 C44 C45 C46 . . . . -178.7(3) ?
C44 C45 C46 C47 . . . . 0.3(5) ?
C45 C46 C47 C48 . . . . 1.2(5) ?
C46 C47 C48 O4 . . . . 176.5(3) ?
C46 C47 C48 C49 . . . . -1.9(4) ?
C45 C44 C49 N4 . . . . -177.7(2) ?
C43 C44 C49 N4 . . . . 0.4(4) ?
C45 C44 C49 C48 . . . . 0.0(4) ?
C43 C44 C49 C48 . . . . 178.1(3) ?
O4 C48 C49 N4 . . . . 0.6(3) ?
C47 C48 C49 N4 . . . . 179.2(2) ?
O4 C48 C49 C44 . . . . -177.2(2) ?
C47 C48 C49 C44 . . . . 1.4(4) ?
C12 C11 N1 C19 . . . . -1.6(4) ?
C12 C11 N1 Hf1 . . . . 176.48(18) ?
C14 C19 N1 C11 . . . . 0.7(4) ?
C18 C19 N1 C11 . . . . -178.0(2) ?
C14 C19 N1 Hf1 . . . . -177.7(2) ?
C18 C19 N1 Hf1 . . . . 3.6(3) ?
C22 C21 N2 C29 . . . . -2.6(4) ?
C22 C21 N2 Hf1 . . . . 172.8(2) ?
C24 C29 N2 C21 . . . . 2.7(4) ?
C28 C29 N2 C21 . . . . -178.9(2) ?
C24 C29 N2 Hf1 . . . . -173.4(2) ?
C28 C29 N2 Hf1 . . . . 5.0(3) ?
O001 C004 N002 C003 . . . . 178.5(5) ?
O001 C004 N002 C005 . . . . -1.7(7) ?
C32 C31 N3 C39 . . . . -0.3(4) ?
C32 C31 N3 Hf1 . . . . 178.7(2) ?
C34 C39 N3 C31 . . . . 1.3(4) ?
C38 C39 N3 C31 . . . . -177.5(2) ?
C34 C39 N3 Hf1 . . . . -178.0(2) ?
C38 C39 N3 Hf1 . . . . 3.3(3) ?
C42 C41 N4 C49 . . . . -0.1(4) ?
C42 C41 N4 Hf1 . . . . -179.53(19) ?
C44 C49 N4 C41 . . . . -0.3(4) ?
C48 C49 N4 C41 . . . . -178.1(2) ?
C44 C49 N4 Hf1 . . . . 179.2(2) ?
C48 C49 N4 Hf1 . . . . 1.4(3) ?
C17 C18 O1 Hf1 . . . . 173.9(2) ?
C19 C18 O1 Hf1 . . . . -7.1(3) ?
C27 C28 O2 Hf1 . . . . 170.7(2) ?
C29 C28 O2 Hf1 . . . . -8.7(3) ?
C37 C38 O3 Hf1 . . . . 175.6(2) ?
C39 C38 O3 Hf1 . . . . -5.6(3) ?
C47 C48 O4 Hf1 . . . . 178.6(2) ?
C49 C48 O4 Hf1 . . . . -3.0(3) ?
C38 O3 Hf1 O4 . . . . -32.6(2) ?
C38 O3 Hf1 O1 . . . . -140.84(19) ?
C38 O3 Hf1 O2 . . . . 75.8(2) ?
C38 O3 Hf1 N3 . . . . 5.36(18) ?
C38 O3 Hf1 N2 . . . . 141.9(2) ?
C38 O3 Hf1 N4 . . . . -67.84(19) ?
C38 O3 Hf1 N1 . . . . 158.48(18) ?
C48 O4 Hf1 O3 . . . . -34.1(3) ?
C48 O4 Hf1 O1 . . . . 71.6(2) ?
C48 O4 Hf1 O2 . . . . -144.9(2) ?
C48 O4 Hf1 N3 . . . . -70.6(2) ?
C48 O4 Hf1 N2 . . . . 154.93(18) ?
C48 O4 Hf1 N4 . . . . 2.73(19) ?
C48 O4 Hf1 N1 . . . . 138.9(2) ?
C18 O1 Hf1 O3 . . . . -138.65(19) ?
C18 O1 Hf1 O4 . . . . 77.37(19) ?
C18 O1 Hf1 O2 . . . . -29.4(2) ?
C18 O1 Hf1 N3 . . . . 160.71(17) ?
C18 O1 Hf1 N2 . . . . -66.06(19) ?
C18 O1 Hf1 N4 . . . . 143.9(2) ?
C18 O1 Hf1 N1 . . . . 6.51(18) ?
C28 O2 Hf1 O3 . . . . 76.4(2) ?
C28 O2 Hf1 O4 . . . . -139.1(2) ?
C28 O2 Hf1 O1 . . . . -30.0(3) ?
C28 O2 Hf1 N3 . . . . 143.7(2) ?
C28 O2 Hf1 N2 . . . . 8.28(19) ?
C28 O2 Hf1 N4 . . . . 161.10(18) ?
C28 O2 Hf1 N1 . . . . -64.6(2) ?
C31 N3 Hf1 O3 . . . . 176.5(2) ?
C39 N3 Hf1 O3 . . . . -4.38(16) ?
C31 N3 Hf1 O4 . . . . -26.0(2) ?
C39 N3 Hf1 O4 . . . . 153.08(18) ?
C31 N3 Hf1 O1 . . . . -116.6(2) ?
C39 N3 Hf1 O1 . . . . 62.5(2) ?
C31 N3 Hf1 O2 . . . . 69.9(2) ?
C39 N3 Hf1 O2 . . . . -111.01(18) ?
C31 N3 Hf1 N2 . . . . 123.4(2) ?
C39 N3 Hf1 N2 . . . . -57.50(19) ?
C31 N3 Hf1 N4 . . . . -99.4(2) ?
C39 N3 Hf1 N4 . . . . 79.64(18) ?
C31 N3 Hf1 N1 . . . . 22.8(3) ?
C39 N3 Hf1 N1 . . . . -158.09(15) ?
C21 N2 Hf1 O3 . . . . 70.0(2) ?
C29 N2 Hf1 O3 . . . . -114.43(19) ?
C21 N2 Hf1 O4 . . . . -115.8(2) ?
C29 N2 Hf1 O4 . . . . 59.8(2) ?
C21 N2 Hf1 O1 . . . . -25.4(2) ?
C29 N2 Hf1 O1 . . . . 150.15(19) ?
C21 N2 Hf1 O2 . . . . 177.7(3) ?
C29 N2 Hf1 O2 . . . . -6.74(17) ?
C21 N2 Hf1 N3 . . . . 122.2(2) ?
C29 N2 Hf1 N3 . . . . -62.2(2) ?
C21 N2 Hf1 N4 . . . . 21.8(3) ?
C29 N2 Hf1 N4 . . . . -162.60(16) ?
C21 N2 Hf1 N1 . . . . -99.2(2) ?
C29 N2 Hf1 N1 . . . . 76.41(18) ?
C41 N4 Hf1 O3 . . . . -24.6(2) ?
C49 N4 Hf1 O3 . . . . 155.97(18) ?
C41 N4 Hf1 O4 . . . . 177.4(2) ?
C49 N4 Hf1 O4 . . . . -2.10(17) ?
C41 N4 Hf1 O1 . . . . 70.7(2) ?
C49 N4 Hf1 O1 . . . . -108.75(18) ?
C41 N4 Hf1 O2 . . . . -116.4(2) ?
C49 N4 Hf1 O2 . . . . 64.1(2) ?
C41 N4 Hf1 N3 . . . . -98.6(2) ?
C49 N4 Hf1 N3 . . . . 81.95(18) ?
C41 N4 Hf1 N2 . . . . 22.2(3) ?
C49 N4 Hf1 N2 . . . . -157.26(16) ?
C41 N4 Hf1 N1 . . . . 122.2(2) ?
C49 N4 Hf1 N1 . . . . -57.2(2) ?
C11 N1 Hf1 O3 . . . . -116.0(2) ?
C19 N1 Hf1 O3 . . . . 62.1(2) ?
C11 N1 Hf1 O4 . . . . 70.9(2) ?
C19 N1 Hf1 O4 . . . . -110.93(18) ?
C11 N1 Hf1 O1 . . . . 176.7(2) ?
C19 N1 Hf1 O1 . . . . -5.14(16) ?
C11 N1 Hf1 O2 . . . . -25.2(2) ?
C19 N1 Hf1 O2 . . . . 152.92(18) ?
C11 N1 Hf1 N3 . . . . 21.3(3) ?
C19 N1 Hf1 N3 . . . . -160.53(16) ?
C11 N1 Hf1 N2 . . . . -99.1(2) ?
C19 N1 Hf1 N2 . . . . 79.04(17) ?
C11 N1 Hf1 N4 . . . . 124.0(2) ?
C19 N1 Hf1 N4 . . . . -57.80(19) ?
